data_4029763
loop_
_publ_author_name
'Long, Sihui'
'Muthusamy, Venkatraj'
'Willis, Peter G.'
'Parkin, Sean'
'Cammers, Arthur'

_publ_section_title
;
 Inversion symmetry and local vs. dispersive interactions in the
 nucleation of hydrogen bonded cyclic n-mer and tape of
 imidazolecarboxamidines.
;
_journal_name_full 'Beilstein journal of organic chemistry'
_journal_page_first 23
_journal_paper_doi 10.3762/bjoc.4.23
_journal_volume 4
_journal_year 2008
_chemical_formula_sum 'C13 H24 N4'
_chemical_formula_weight 236.36
_chemical_name_systematic
; 
 ? 
;
_space_group_IT_number 2
_symmetry_cell_setting triclinic
_symmetry_space_group_name_Hall '-P 1'
_symmetry_space_group_name_H-M 'P -1'
_atom_sites_solution_hydrogens geom
_atom_sites_solution_primary direct
_atom_sites_solution_secondary difmap
_audit_creation_method SHELXL-97
_cell_angle_alpha 81.8531(12)
_cell_angle_beta 68.8269(12)
_cell_angle_gamma 61.5111(14)
_cell_formula_units_Z 2
_cell_length_a 8.5317(2)
_cell_length_b 8.7993(2)
_cell_length_c 11.5447(4)
_cell_measurement_reflns_used 3167
_cell_measurement_temperature 90.0(2)
_cell_measurement_theta_max 27.48
_cell_measurement_theta_min 1.00
_cell_volume 709.83(4)
_computing_cell_refinement 'SCALEPACK (Otwinowski & Minor, 1997)'
_computing_data_collection 'COLLECT (Nonius, 1998)'
_computing_data_reduction 'DENZO-SMN (Otwinowski & Minor, 1997)'
_computing_molecular_graphics 'XP in SHELXTL (Sheldrick, 1994)'
_computing_publication_material
; 
SHELX97-2 (Sheldrick, 1997) and local procedures 
;
_computing_structure_refinement 'SHELXL-97 (Sheldrick, 1997)'
_computing_structure_solution 'SHELXS-97 (Sheldrick, 1990)'
_diffrn_ambient_temperature 90.0(2)
_diffrn_detector_area_resol_mean 18
_diffrn_measured_fraction_theta_full .998
_diffrn_measured_fraction_theta_max .998
_diffrn_measurement_device_type 'Nonius KappaCCD diffractometer'
_diffrn_measurement_method '\w scans at fixed \c = 55\%'
_diffrn_radiation_monochromator graphite
_diffrn_radiation_source 'fine-focus sealed tube'
_diffrn_radiation_type MoK\a
_diffrn_radiation_wavelength 0.71073
_diffrn_reflns_av_R_equivalents 0.0371
_diffrn_reflns_av_sigmaI/netI 0.0557
_diffrn_reflns_limit_h_max 11
_diffrn_reflns_limit_h_min -11
_diffrn_reflns_limit_k_max 11
_diffrn_reflns_limit_k_min -11
_diffrn_reflns_limit_l_max 14
_diffrn_reflns_limit_l_min -14
_diffrn_reflns_number 6280
_diffrn_reflns_theta_full 27.40
_diffrn_reflns_theta_max 27.40
_diffrn_reflns_theta_min 1.89
_exptl_absorpt_coefficient_mu 0.068
_exptl_absorpt_correction_T_max 0.9898
_exptl_absorpt_correction_T_min 0.9731
_exptl_absorpt_correction_type multi-scan
_exptl_absorpt_process_details 'Scalepack (Otwinowski & Minor, 1997)'
_exptl_crystal_colour colourless
_exptl_crystal_density_diffrn 1.106
_exptl_crystal_density_method 'not measured'
_exptl_crystal_description block
_exptl_crystal_F_000 260
_exptl_crystal_size_max 0.40
_exptl_crystal_size_mid 0.30
_exptl_crystal_size_min 0.15
_refine_diff_density_max .233
_refine_diff_density_min -.255
_refine_diff_density_rms .051
_refine_ls_extinction_method none
_refine_ls_goodness_of_fit_ref 1.046
_refine_ls_hydrogen_treatment constr
_refine_ls_matrix_type full
_refine_ls_number_parameters 161
_refine_ls_number_reflns 3229
_refine_ls_number_restraints 0
_refine_ls_restrained_S_all 1.046
_refine_ls_R_factor_all 0.0830
_refine_ls_R_factor_gt 0.0497
_refine_ls_shift/su_max 0.000
_refine_ls_shift/su_mean 0.000
_refine_ls_structure_factor_coef Fsqd
_refine_ls_weighting_details 'calc w=1/[\s^2^(Fo^2^)+(0.0765P)^2^+0.0758P] where P=(Fo^2^+2Fc^2^)/3'
_refine_ls_weighting_scheme calc
_refine_ls_wR_factor_gt 0.1262
_refine_ls_wR_factor_ref 0.1443
_reflns_number_gt 2194
_reflns_number_total 3229
_reflns_threshold_expression >2\s(I)
_cod_data_source_file 7a_Ci.cif
_cod_data_source_block k05343
_cod_original_cell_volume 709.83(3)
_cod_database_code 4029763

loop_
_symmetry_equiv_pos_as_xyz
'x, y, z'
'-x, -y, -z'

loop_
_atom_site_label
_atom_site_type_symbol
_atom_site_fract_x
_atom_site_fract_y
_atom_site_fract_z
_atom_site_U_iso_or_equiv
_atom_site_adp_type
_atom_site_occupancy
_atom_site_symmetry_multiplicity
_atom_site_calc_flag
_atom_site_refinement_flags
N1 N 0.42457(16) 0.13808(16) 0.66087(11) 0.0185(3) Uani 1 1 d .
N2 N 0.69022(17) 0.07216(16) 0.50177(11) 0.0209(3) Uani 1 1 d .
C2 C 0.5092(2) 0.1837(2) 0.54636(13) 0.0188(3) Uani 1 1 d .
C4 C 0.7248(2) -0.0501(2) 0.59273(14) 0.0208(3) Uani 1 1 d .
C5 C 0.5625(2) -0.0121(2) 0.69120(14) 0.0201(3) Uani 1 1 d .
C6 C 0.2292(2) 0.23150(19) 0.74014(13) 0.0186(3) Uani 1 1 d .
N7 N 0.16386(17) 0.36402(16) 0.80859(12) 0.0211(3) Uani 1 1 d .
N8 N 0.12258(17) 0.15815(17) 0.73642(11) 0.0214(3) Uani 1 1 d .
H8 H 0.1742 0.0674 0.6866 0.026 Uiso 1 1 calc R
C9 C 0.4042(2) 0.3407(2) 0.48478(14) 0.0238(4) Uani 1 1 d .
H9A H 0.3724 0.4444 0.5288 0.036 Uiso 1 1 calc R
H9B H 0.2875 0.3426 0.4867 0.036 Uiso 1 1 calc R
H9C H 0.4836 0.3385 0.3983 0.036 Uiso 1 1 calc R
C10 C 0.9174(2) -0.1972(2) 0.57554(15) 0.0268(4) Uani 1 1 d .
H10A H 0.9179 -0.2590 0.6531 0.040 Uiso 1 1 calc R
H10B H 1.0098 -0.1527 0.5532 0.040 Uiso 1 1 calc R
H10C H 0.9510 -0.2764 0.5090 0.040 Uiso 1 1 calc R
C11 C 0.5190(2) -0.0992(2) 0.81022(14) 0.0272(4) Uani 1 1 d .
H11A H 0.6355 -0.1996 0.8151 0.041 Uiso 1 1 calc R
H11B H 0.4267 -0.1373 0.8137 0.041 Uiso 1 1 calc R
H11C H 0.4663 -0.0179 0.8802 0.041 Uiso 1 1 calc R
C12 C 0.2899(2) 0.4234(2) 0.82282(14) 0.0216(4) Uani 1 1 d .
H12 H 0.4177 0.3656 0.7577 0.026 Uiso 1 1 calc R
C13 C 0.3065(2) 0.3767(2) 0.95167(14) 0.0259(4) Uani 1 1 d .
H13A H 0.1807 0.4330 1.0150 0.039 Uiso 1 1 calc R
H13B H 0.3896 0.4161 0.9635 0.039 Uiso 1 1 calc R
H13C H 0.3598 0.2509 0.9594 0.039 Uiso 1 1 calc R
C14 C 0.2048(2) 0.6181(2) 0.80985(16) 0.0284(4) Uani 1 1 d .
H14A H 0.1976 0.6463 0.7261 0.043 Uiso 1 1 calc R
H14B H 0.2846 0.6602 0.8236 0.043 Uiso 1 1 calc R
H14C H 0.0773 0.6735 0.8714 0.043 Uiso 1 1 calc R
C15 C -0.0768(2) 0.2281(2) 0.81413(14) 0.0223(4) Uani 1 1 d .
H15 H -0.0898 0.2654 0.8964 0.027 Uiso 1 1 calc R
C16 C -0.2024(2) 0.3850(2) 0.75840(16) 0.0288(4) Uani 1 1 d .
H16A H -0.1496 0.4668 0.7350 0.043 Uiso 1 1 calc R
H16B H -0.3301 0.4410 0.8197 0.043 Uiso 1 1 calc R
H16C H -0.2085 0.3484 0.6845 0.043 Uiso 1 1 calc R
C17 C -0.1359(2) 0.0856(2) 0.83623(19) 0.0366(5) Uani 1 1 d .
H17A H -0.1199 0.0437 0.7565 0.055 Uiso 1 1 calc R
H17B H -0.2690 0.1313 0.8895 0.055 Uiso 1 1 calc R
H17C H -0.0567 -0.0101 0.8769 0.055 Uiso 1 1 calc R

loop_
_atom_site_aniso_label
_atom_site_aniso_U_11
_atom_site_aniso_U_22
_atom_site_aniso_U_33
_atom_site_aniso_U_23
_atom_site_aniso_U_13
_atom_site_aniso_U_12
N1 0.0144(6) 0.0198(7) 0.0184(6) -0.0010(5) -0.0043(5) -0.0062(6)
N2 0.0174(7) 0.0236(7) 0.0208(7) -0.0035(5) -0.0049(5) -0.0086(6)
C2 0.0161(8) 0.0219(8) 0.0179(8) -0.0027(6) -0.0035(6) -0.0090(7)
C4 0.0186(8) 0.0214(8) 0.0214(8) -0.0051(6) -0.0056(6) -0.0077(7)
C5 0.0182(8) 0.0210(8) 0.0194(8) -0.0014(6) -0.0057(6) -0.0077(7)
C6 0.0125(7) 0.0195(8) 0.0190(8) -0.0013(6) -0.0021(6) -0.0056(6)
N7 0.0172(7) 0.0222(7) 0.0232(7) -0.0031(6) -0.0037(6) -0.0096(6)
N8 0.0156(7) 0.0211(7) 0.0244(7) -0.0077(5) -0.0016(6) -0.0075(6)
C9 0.0219(8) 0.0255(9) 0.0225(8) 0.0017(7) -0.0070(7) -0.0105(7)
C10 0.0167(8) 0.0289(10) 0.0287(9) -0.0040(7) -0.0062(7) -0.0056(7)
C11 0.0254(9) 0.0239(9) 0.0252(9) 0.0015(7) -0.0060(7) -0.0080(7)
C12 0.0158(8) 0.0264(9) 0.0210(8) -0.0046(6) -0.0013(6) -0.0106(7)
C13 0.0227(9) 0.0279(9) 0.0270(9) -0.0026(7) -0.0078(7) -0.0110(8)
C14 0.0289(9) 0.0275(10) 0.0334(9) 0.0007(7) -0.0106(8) -0.0162(8)
C15 0.0161(8) 0.0230(9) 0.0230(8) -0.0063(7) -0.0002(7) -0.0081(7)
C16 0.0180(8) 0.0303(10) 0.0310(9) -0.0001(7) -0.0057(7) -0.0072(7)
C17 0.0228(9) 0.0275(10) 0.0525(12) -0.0088(8) 0.0009(8) -0.0132(8)

loop_
_atom_type_symbol
_atom_type_description
_atom_type_scat_dispersion_real
_atom_type_scat_dispersion_imag
_atom_type_scat_source
C C .0033 .0016 'International Tables Vol C Tables 4.2.6.8 and 6.1.1.4'
H H .0000 .0000 'International Tables Vol C Tables 4.2.6.8 and 6.1.1.4'
N N .0061 .0033 'International Tables Vol C Tables 4.2.6.8 and 6.1.1.4'

loop_
_geom_angle_atom_site_label_1
_geom_angle_atom_site_label_2
_geom_angle_atom_site_label_3
_geom_angle
C2 N1 C5 107.65(12)
C2 N1 C6 126.87(12)
C5 N1 C6 125.43(12)
C2 N2 C4 105.90(12)
N2 C2 N1 110.89(13)
N2 C2 C9 126.54(13)
N1 C2 C9 122.57(13)
C5 C4 N2 110.20(13)
C5 C4 C10 128.43(15)
N2 C4 C10 121.37(13)
C4 C5 N1 105.35(13)
C4 C5 C11 132.51(14)
N1 C5 C11 122.14(13)
N7 C6 N8 123.16(13)
N7 C6 N1 124.70(13)
N8 C6 N1 112.11(12)
C6 N7 C12 120.98(13)
C6 N8 C15 120.77(12)
C6 N8 H8 119.6
C15 N8 H8 119.6
C2 C9 H9A 109.5
C2 C9 H9B 109.5
H9A C9 H9B 109.5
C2 C9 H9C 109.5
H9A C9 H9C 109.5
H9B C9 H9C 109.5
C4 C10 H10A 109.5
C4 C10 H10B 109.5
H10A C10 H10B 109.5
C4 C10 H10C 109.5
H10A C10 H10C 109.5
H10B C10 H10C 109.5
C5 C11 H11A 109.5
C5 C11 H11B 109.5
H11A C11 H11B 109.5
C5 C11 H11C 109.5
H11A C11 H11C 109.5
H11B C11 H11C 109.5
N7 C12 C14 108.75(13)
N7 C12 C13 108.06(12)
C14 C12 C13 110.23(13)
N7 C12 H12 109.9
C14 C12 H12 109.9
C13 C12 H12 109.9
C12 C13 H13A 109.5
C12 C13 H13B 109.5
H13A C13 H13B 109.5
C12 C13 H13C 109.5
H13A C13 H13C 109.5
H13B C13 H13C 109.5
C12 C14 H14A 109.5
C12 C14 H14B 109.5
H14A C14 H14B 109.5
C12 C14 H14C 109.5
H14A C14 H14C 109.5
H14B C14 H14C 109.5
N8 C15 C16 111.94(13)
N8 C15 C17 109.10(13)
C16 C15 C17 111.99(14)
N8 C15 H15 107.9
C16 C15 H15 107.9
C17 C15 H15 107.9
C15 C16 H16A 109.5
C15 C16 H16B 109.5
H16A C16 H16B 109.5
C15 C16 H16C 109.5
H16A C16 H16C 109.5
H16B C16 H16C 109.5
C15 C17 H17A 109.5
C15 C17 H17B 109.5
H17A C17 H17B 109.5
C15 C17 H17C 109.5
H17A C17 H17C 109.5
H17B C17 H17C 109.5

loop_
_geom_bond_atom_site_label_1
_geom_bond_atom_site_label_2
_geom_bond_distance
N1 C2 1.3663(18)
N1 C5 1.3916(19)
N1 C6 1.4478(18)
N2 C2 1.3177(18)
N2 C4 1.396(2)
C2 C9 1.489(2)
C4 C5 1.360(2)
C4 C10 1.491(2)
C5 C11 1.489(2)
C6 N7 1.2720(19)
C6 N8 1.3571(19)
N7 C12 1.4650(19)
N8 C15 1.4604(18)
N8 H8 0.8800
C9 H9A 0.9800
C9 H9B 0.9800
C9 H9C 0.9800
C10 H10A 0.9800
C10 H10B 0.9800
C10 H10C 0.9800
C11 H11A 0.9800
C11 H11B 0.9800
C11 H11C 0.9800
C12 C14 1.518(2)
C12 C13 1.525(2)
C12 H12 1.0000
C13 H13A 0.9800
C13 H13B 0.9800
C13 H13C 0.9800
C14 H14A 0.9800
C14 H14B 0.9800
C14 H14C 0.9800
C15 C16 1.517(2)
C15 C17 1.520(2)
C15 H15 1.0000
C16 H16A 0.9800
C16 H16B 0.9800
C16 H16C 0.9800
C17 H17A 0.9800
C17 H17B 0.9800
C17 H17C 0.9800

loop_
_geom_hbond_atom_site_label_D
_geom_hbond_atom_site_label_H
_geom_hbond_atom_site_label_A
_geom_hbond_distance_DH
_geom_hbond_distance_HA
_geom_hbond_distance_DA
_geom_hbond_angle_DHA
_geom_hbond_site_symmetry_A
N8 H8 N2 0.88 2.27 3.0885(18) 154.4 2_656

loop_
_geom_torsion_atom_site_label_1
_geom_torsion_atom_site_label_2
_geom_torsion_atom_site_label_3
_geom_torsion_atom_site_label_4
_geom_torsion
C4 N2 C2 N1 -0.89(16)
C4 N2 C2 C9 178.74(14)
C5 N1 C2 N2 0.61(16)
C6 N1 C2 N2 178.04(13)
C5 N1 C2 C9 -179.04(13)
C6 N1 C2 C9 -1.6(2)
C2 N2 C4 C5 0.87(17)
C2 N2 C4 C10 -179.26(13)
N2 C4 C5 N1 -0.50(17)
C10 C4 C5 N1 179.64(14)
N2 C4 C5 C11 178.92(15)
C10 C4 C5 C11 -0.9(3)
C2 N1 C5 C4 -0.05(16)
C6 N1 C5 C4 -177.53(13)
C2 N1 C5 C11 -179.54(14)
C6 N1 C5 C11 3.0(2)
C2 N1 C6 N7 -79.5(2)
C5 N1 C6 N7 97.49(19)
C2 N1 C6 N8 102.41(16)
C5 N1 C6 N8 -80.59(17)
N8 C6 N7 C12 171.17(13)
N1 C6 N7 C12 -6.7(2)
N7 C6 N8 C15 -0.9(2)
N1 C6 N8 C15 177.23(12)
C6 N7 C12 C14 134.33(15)
C6 N7 C12 C13 -106.02(16)
C6 N8 C15 C16 80.42(17)
C6 N8 C15 C17 -155.07(15)
